data_7051744
loop_
_publ_author_name
'Dolenc, Darko'
'Modec, Barbara'

_publ_section_title
;
 EDA Complexes of N-halosaccharins with N- and O-donor ligands
;
_journal_issue 11
_journal_name_full 'New Journal of Chemistry'
_journal_page_first 2344
_journal_paper_doi 10.1039/b9nj00263d
_journal_volume 33
_journal_year 2009
_chemical_formula_sum 'C12 H9 I N2 O3 S'
_chemical_formula_weight 388.17
_chemical_name_systematic
;
?
;
_space_group_IT_number 14
_symmetry_cell_setting monoclinic
_symmetry_space_group_name_Hall '-P 2yab'
_symmetry_space_group_name_H-M 'P 1 21/a 1'
_atom_sites_solution_hydrogens geom
_atom_sites_solution_primary direct
_atom_sites_solution_secondary difmap
_audit_creation_method SHELXL-97
_cell_angle_alpha 90.00
_cell_angle_beta 113.6530(12)
_cell_angle_gamma 90.00
_cell_formula_units_Z 4
_cell_length_a 12.6184(3)
_cell_length_b 7.8019(2)
_cell_length_c 14.8718(4)
_cell_measurement_temperature 293(2)
_cell_volume 1341.10(6)
_computing_cell_refinement 'Denzo-SMN (Otwinowski & Minor, 1997)'
_computing_data_collection 'Denzo-SMN (Otwinowski & Minor, 1997)'
_computing_data_reduction 'Denzo-SMN (Otwinowski & Minor, 1997)'
_computing_structure_refinement 'SHELXL-97 (Sheldrick, 1997)'
_computing_structure_solution 'SHELXS-97 (Sheldrick, 1990)'
_diffrn_ambient_temperature 293(2)
_diffrn_measured_fraction_theta_full 0.989
_diffrn_measured_fraction_theta_max 0.989
_diffrn_measurement_device_type 'Nonius Kappa CCD diffractometer'
_diffrn_radiation_monochromator graphite
_diffrn_radiation_source 'fine-focus sealed tube'
_diffrn_radiation_type MoK\a
_diffrn_radiation_wavelength 0.71073
_diffrn_reflns_av_R_equivalents 0.0207
_diffrn_reflns_av_sigmaI/netI 0.0236
_diffrn_reflns_limit_h_max 16
_diffrn_reflns_limit_h_min -16
_diffrn_reflns_limit_k_max 10
_diffrn_reflns_limit_k_min -9
_diffrn_reflns_limit_l_max 19
_diffrn_reflns_limit_l_min -19
_diffrn_reflns_number 5589
_diffrn_reflns_theta_full 27.50
_diffrn_reflns_theta_max 27.50
_diffrn_reflns_theta_min 3.01
_exptl_absorpt_coefficient_mu 2.548
_exptl_absorpt_correction_T_max 0.8832
_exptl_absorpt_correction_T_min 0.6570
_exptl_absorpt_correction_type multi-scan
_exptl_absorpt_process_details
;
HKL SCALEPACK (Otwinowski & Minor, 1997)
;
_exptl_crystal_colour colourless
_exptl_crystal_density_diffrn 1.923
_exptl_crystal_density_method 'not measured'
_exptl_crystal_description plate
_exptl_crystal_F_000 752
_exptl_crystal_size_max 0.18
_exptl_crystal_size_mid 0.16
_exptl_crystal_size_min 0.05
_refine_diff_density_max 5.267
_refine_diff_density_min -2.448
_refine_diff_density_rms 0.267
_refine_ls_extinction_method none
_refine_ls_goodness_of_fit_ref 1.120
_refine_ls_hydrogen_treatment constr
_refine_ls_matrix_type full
_refine_ls_number_parameters 172
_refine_ls_number_reflns 3044
_refine_ls_number_restraints 0
_refine_ls_restrained_S_all 1.120
_refine_ls_R_factor_all 0.0907
_refine_ls_R_factor_gt 0.0879
_refine_ls_shift/su_max 0.000
_refine_ls_shift/su_mean 0.000
_refine_ls_structure_factor_coef Fsqd
_refine_ls_weighting_details 'calc w=1/[\s^2^(Fo^2^)+(0.1200P)^2^+32.8590P] where P=(Fo^2^+2Fc^2^)/3'
_refine_ls_weighting_scheme calc
_refine_ls_wR_factor_gt 0.2685
_refine_ls_wR_factor_ref 0.2702
_reflns_number_gt 2829
_reflns_number_total 3044
_reflns_threshold_expression >2sigma(I)
_cod_data_source_file b9nj00263d.txt
_cod_data_source_block NISac.Py
_cod_original_sg_symbol_H-M 'P 21/a'
_cod_database_code 7051744

loop_
_symmetry_equiv_pos_as_xyz
'x, y, z'
'-x+1/2, y+1/2, -z'
'-x, -y, -z'
'x-1/2, -y-1/2, z'

loop_
_atom_site_label
_atom_site_type_symbol
_atom_site_fract_x
_atom_site_fract_y
_atom_site_fract_z
_atom_site_U_iso_or_equiv
_atom_site_adp_type
_atom_site_occupancy
_atom_site_symmetry_multiplicity
_atom_site_calc_flag
_atom_site_refinement_flags
_atom_site_disorder_assembly
_atom_site_disorder_group
I1 I 0.23612(7) 0.10215(10) 0.93133(6) 0.0401(3) Uani 1 1 d . . .
S1 S 0.1464(3) 0.0270(5) 0.6918(2) 0.0434(7) Uani 1 1 d . . .
O1S O 0.0863(10) -0.1129(16) 0.7085(9) 0.064(3) Uani 1 1 d . . .
O2S O 0.0785(9) 0.1802(15) 0.6493(9) 0.062(3) Uani 1 1 d . . .
O7 O 0.4565(8) 0.0912(14) 0.8425(8) 0.056(3) Uani 1 1 d . . .
N1 N 0.2587(10) 0.0744(17) 0.7892(9) 0.049(3) Uani 1 1 d . . .
N2 N 0.1979(9) 0.1140(13) 1.0685(8) 0.040(2) Uani 1 1 d . . .
C1 C 0.2257(10) -0.0326(16) 0.6229(9) 0.039(2) Uani 1 1 d . . .
C2 C 0.1853(13) -0.0937(19) 0.5300(11) 0.052(3) Uani 1 1 d . . .
H2 H 0.1067 -0.1115 0.4935 0.062 Uiso 1 1 calc R . .
C3 C 0.2683(16) -0.129(2) 0.4916(11) 0.059(4) Uani 1 1 d . . .
H3 H 0.2447 -0.1716 0.4281 0.071 Uiso 1 1 calc R . .
C4 C 0.3833(14) -0.101(2) 0.5466(12) 0.056(4) Uani 1 1 d . . .
H4 H 0.4373 -0.1289 0.5210 0.068 Uiso 1 1 calc R . .
C5 C 0.4196(12) -0.034(2) 0.6383(11) 0.054(3) Uani 1 1 d . . .
H5 H 0.4974 -0.0085 0.6734 0.064 Uiso 1 1 calc R . .
C6 C 0.3418(9) -0.0029(16) 0.6788(8) 0.037(2) Uani 1 1 d . . .
C7 C 0.3644(11) 0.0624(17) 0.7809(10) 0.042(3) Uani 1 1 d . . .
C21 C 0.2664(11) 0.0430(19) 1.1488(8) 0.043(3) Uani 1 1 d . . .
H21 H 0.3370 0.0002 1.1529 0.052 Uiso 1 1 calc R . .
C22 C 0.2379(13) 0.0278(19) 1.2311(9) 0.049(3) Uani 1 1 d . . .
H22 H 0.2886 -0.0196 1.2901 0.059 Uiso 1 1 calc R . .
C23 C 0.1280(13) 0.0888(18) 1.2183(12) 0.049(3) Uani 1 1 d . . .
H23 H 0.1032 0.0762 1.2690 0.059 Uiso 1 1 calc R . .
C24 C 0.0588(12) 0.164(2) 1.1354(11) 0.052(3) Uani 1 1 d . . .
H24 H -0.0125 0.2077 1.1291 0.062 Uiso 1 1 calc R . .
C25 C 0.0924(12) 0.1769(18) 1.0611(11) 0.049(3) Uani 1 1 d . . .
H25 H 0.0436 0.2293 1.0031 0.059 Uiso 1 1 calc R . .

loop_
_atom_site_aniso_label
_atom_site_aniso_U_11
_atom_site_aniso_U_22
_atom_site_aniso_U_33
_atom_site_aniso_U_23
_atom_site_aniso_U_13
_atom_site_aniso_U_12
I1 0.0436(5) 0.0418(5) 0.0345(5) -0.0014(3) 0.0153(3) 0.0002(3)
S1 0.0325(13) 0.0533(18) 0.0397(15) -0.0064(13) 0.0097(11) 0.0005(12)
O1S 0.054(6) 0.082(8) 0.063(7) -0.015(5) 0.033(5) -0.026(5)
O2S 0.049(5) 0.055(6) 0.067(7) -0.004(5) 0.009(5) 0.016(5)
O7 0.034(4) 0.072(7) 0.049(6) -0.014(5) 0.006(4) -0.011(4)
N1 0.042(6) 0.067(7) 0.044(6) -0.009(5) 0.022(5) -0.002(5)
N2 0.041(5) 0.038(5) 0.042(5) -0.003(4) 0.020(4) -0.002(4)
C1 0.038(6) 0.035(6) 0.044(6) -0.003(5) 0.016(5) -0.003(5)
C2 0.050(7) 0.058(8) 0.043(7) -0.011(6) 0.014(6) -0.007(6)
C3 0.080(11) 0.058(9) 0.043(7) -0.013(6) 0.028(7) -0.001(8)
C4 0.059(9) 0.064(9) 0.058(9) -0.002(7) 0.035(7) 0.004(7)
C5 0.038(6) 0.072(10) 0.055(8) 0.010(7) 0.022(6) 0.002(6)
C6 0.031(5) 0.042(6) 0.031(5) 0.003(4) 0.007(4) 0.002(4)
C7 0.040(6) 0.045(6) 0.044(6) 0.003(5) 0.020(5) 0.002(5)
C21 0.043(6) 0.060(8) 0.028(5) -0.005(5) 0.016(5) -0.002(6)
C22 0.063(8) 0.055(8) 0.034(6) 0.014(6) 0.024(6) 0.006(6)
C23 0.052(7) 0.049(7) 0.056(8) -0.006(6) 0.031(7) -0.008(6)
C24 0.045(7) 0.053(8) 0.062(8) -0.008(7) 0.025(6) -0.001(6)
C25 0.046(7) 0.040(7) 0.058(8) 0.002(6) 0.018(6) 0.007(5)

loop_
_atom_type_symbol
_atom_type_description
_atom_type_scat_dispersion_real
_atom_type_scat_dispersion_imag
_atom_type_scat_source
C C 0.0033 0.0016 'International Tables Vol C Tables 4.2.6.8 and 6.1.1.4'
H H 0.0000 0.0000 'International Tables Vol C Tables 4.2.6.8 and 6.1.1.4'
N N 0.0061 0.0033 'International Tables Vol C Tables 4.2.6.8 and 6.1.1.4'
O O 0.0106 0.0060 'International Tables Vol C Tables 4.2.6.8 and 6.1.1.4'
S S 0.1246 0.1234 'International Tables Vol C Tables 4.2.6.8 and 6.1.1.4'
I I -0.4742 1.8119 'International Tables Vol C Tables 4.2.6.8 and 6.1.1.4'

loop_
_geom_angle_atom_site_label_1
_geom_angle_atom_site_label_2
_geom_angle_atom_site_label_3
_geom_angle
_geom_angle_site_symmetry_1
_geom_angle_site_symmetry_3
_geom_angle_publ_flag
N1 I1 N2 174.5(4) . . ?
O1S S1 O2S 116.6(7) . . ?
O1S S1 N1 111.2(7) . . ?
O2S S1 N1 110.7(7) . . ?
O1S S1 C1 111.8(7) . . ?
O2S S1 C1 109.7(7) . . ?
N1 S1 C1 94.8(6) . . ?
C7 N1 S1 115.7(9) . . ?
C7 N1 I1 125.2(9) . . ?
S1 N1 I1 118.0(6) . . ?
C21 N2 C25 119.6(12) . . ?
C21 N2 I1 120.7(8) . . ?
C25 N2 I1 119.1(9) . . ?
C2 C1 C6 123.2(12) . . ?
C2 C1 S1 128.2(11) . . ?
C6 C1 S1 108.6(9) . . ?
C1 C2 C3 116.5(13) . . ?
C1 C2 H2 121.7 . . ?
C3 C2 H2 121.7 . . ?
C4 C3 C2 120.7(13) . . ?
C4 C3 H3 119.7 . . ?
C2 C3 H3 119.7 . . ?
C5 C4 C3 120.8(14) . . ?
C5 C4 H4 119.6 . . ?
C3 C4 H4 119.6 . . ?
C4 C5 C6 119.9(13) . . ?
C4 C5 H5 120.0 . . ?
C6 C5 H5 120.0 . . ?
C5 C6 C1 118.8(12) . . ?
C5 C6 C7 128.4(11) . . ?
C1 C6 C7 112.7(10) . . ?
O7 C7 N1 126.9(13) . . ?
O7 C7 C6 125.1(12) . . ?
N1 C7 C6 108.0(11) . . ?
N2 C21 C22 122.1(12) . . ?
N2 C21 H21 119.0 . . ?
C22 C21 H21 119.0 . . ?
C23 C22 C21 115.8(12) . . ?
C23 C22 H22 122.1 . . ?
C21 C22 H22 122.1 . . ?
C24 C23 C22 121.5(13) . . ?
C24 C23 H23 119.3 . . ?
C22 C23 H23 119.3 . . ?
C23 C24 C25 119.4(14) . . ?
C23 C24 H24 120.3 . . ?
C25 C24 H24 120.3 . . ?
C24 C25 N2 121.6(13) . . ?
C24 C25 H25 119.2 . . ?
N2 C25 H25 119.2 . . ?

loop_
_geom_bond_atom_site_label_1
_geom_bond_atom_site_label_2
_geom_bond_distance
_geom_bond_site_symmetry_2
_geom_bond_publ_flag
I1 N1 2.254(11) . ?
I1 N2 2.279(11) . ?
S1 O1S 1.406(11) . ?
S1 O2S 1.458(11) . ?
S1 N1 1.611(12) . ?
S1 C1 1.758(13) . ?
O7 C7 1.178(16) . ?
N1 C7 1.392(16) . ?
N2 C21 1.285(17) . ?
N2 C25 1.381(17) . ?
C1 C2 1.352(19) . ?
C1 C6 1.383(16) . ?
C2 C3 1.41(2) . ?
C2 H2 0.9300 . ?
C3 C4 1.37(2) . ?
C3 H3 0.9300 . ?
C4 C5 1.36(2) . ?
C4 H4 0.9300 . ?
C5 C6 1.363(18) . ?
C5 H5 0.9300 . ?
C6 C7 1.516(17) . ?
C21 C22 1.413(16) . ?
C21 H21 0.9300 . ?
C22 C23 1.40(2) . ?
C22 H22 0.9300 . ?
C23 C24 1.33(2) . ?
C23 H23 0.9300 . ?
C24 C25 1.34(2) . ?
C24 H24 0.9300 . ?
C25 H25 0.9300 . ?
